data_4316446
loop_
_publ_author_name
'Norio Nakata'
'Takashige Ikeda'
'Akihiko Ishii'

_publ_section_title
;
 Syntheses of Selenolato-Bridged Dinuclear Hydridoplatinum Complexes
 [Pt2H2(\m-SetBu)2(PPh3)2] and [Pt2H(SetBu)(\m-SetBu)2(PPh3)2]: Unusual
 Thermal Reaction of Hydrido(1,1-Dimethylethaneselenolato) Platinum
 Complex cis-[PtH(SetBu)(PPh3)2]
;
_journal_name_full 'Inorganic Chemistry'
_journal_page_first 8112
_journal_page_last 8116
_journal_paper_doi 10.1021/ic1011742
_journal_volume 49
_journal_year 2010
_chemical_formula_moiety 'C40 H40 P2 Pt Se'
_chemical_formula_sum 'C40 H40 P2 Pt Se'
_chemical_formula_weight 856.71
_chemical_name_common '[PtH(SetBu)(PPh3)2]'
_chemical_name_systematic
; 
 [PtH(SetBu)(PPh3)2]
;
_space_group_IT_number 14
_symmetry_cell_setting monoclinic
_symmetry_Int_Tables_number 14
_symmetry_space_group_name_Hall '-P 2ybc'
_symmetry_space_group_name_H-M 'P 1 21/c 1'
_atom_sites_solution_hydrogens geom
_atom_sites_solution_primary direct
_atom_sites_solution_secondary difmap
_audit_creation_method SHELXL-97
_cell_angle_alpha 90.00
_cell_angle_beta 105.2180(10)
_cell_angle_gamma 90.00
_cell_formula_units_Z 4
_cell_length_a 10.4447(6)
_cell_length_b 21.0275(11)
_cell_length_c 16.5542(9)
_cell_measurement_temperature 103(2)
_cell_volume 3508.2(3)
_computing_cell_refinement 'Bruker SMART'
_computing_data_collection 'Bruker SMART'
_computing_data_reduction 'Bruker SMART'
_computing_molecular_graphics ORTEP
_computing_publication_material CIFTAB
_computing_structure_refinement 'SHELXL-97 (Sheldrick, 1997)'
_computing_structure_solution 'SHELXS-97 (Sheldrick, 1990)'
_diffrn_ambient_temperature 103(2)
_diffrn_measured_fraction_theta_full 0.999
_diffrn_measured_fraction_theta_max 0.999
_diffrn_measurement_device_type 'CCD area detector'
_diffrn_measurement_method 'phi and omega scans'
_diffrn_radiation_monochromator graphite
_diffrn_radiation_source 'fine-focus sealed tube'
_diffrn_radiation_type MoK\a
_diffrn_radiation_wavelength 0.71073
_diffrn_reflns_av_R_equivalents 0.0448
_diffrn_reflns_av_sigmaI/netI 0.0488
_diffrn_reflns_limit_h_max 12
_diffrn_reflns_limit_h_min -12
_diffrn_reflns_limit_k_max 21
_diffrn_reflns_limit_k_min -25
_diffrn_reflns_limit_l_max 20
_diffrn_reflns_limit_l_min -18
_diffrn_reflns_number 20918
_diffrn_reflns_theta_full 25.50
_diffrn_reflns_theta_max 25.50
_diffrn_reflns_theta_min 1.60
_exptl_absorpt_coefficient_mu 5.155
_exptl_absorpt_correction_T_max 0.6540
_exptl_absorpt_correction_T_min 0.3069
_exptl_absorpt_correction_type empirical
_exptl_crystal_colour paleyellow
_exptl_crystal_density_diffrn 1.622
_exptl_crystal_density_meas ?
_exptl_crystal_density_method 'not measured'
_exptl_crystal_description prism
_exptl_crystal_F_000 1688
_exptl_crystal_size_max 0.30
_exptl_crystal_size_mid 0.10
_exptl_crystal_size_min 0.09
_refine_diff_density_max 4.264
_refine_diff_density_min -0.909
_refine_diff_density_rms 0.167
_refine_ls_extinction_method none
_refine_ls_goodness_of_fit_ref 1.037
_refine_ls_hydrogen_treatment mixed
_refine_ls_matrix_type full
_refine_ls_number_parameters 404
_refine_ls_number_reflns 6529
_refine_ls_number_restraints 2
_refine_ls_restrained_S_all 1.038
_refine_ls_R_factor_all 0.0524
_refine_ls_R_factor_gt 0.0414
_refine_ls_shift/su_max 0.006
_refine_ls_shift/su_mean 0.000
_refine_ls_structure_factor_coef Fsqd
_refine_ls_weighting_details 'calc w=1/[\s^2^(Fo^2^)+(0.0539P)^2^+11.6381P] where P=(Fo^2^+2Fc^2^)/3'
_refine_ls_weighting_scheme calc
_refine_ls_wR_factor_gt 0.1014
_refine_ls_wR_factor_ref 0.1082
_reflns_number_gt 5446
_reflns_number_total 6529
_reflns_threshold_expression >2sigma(I)
_cod_data_source_file ic1011742_si_002.cif
_cod_data_source_block compound1
_cod_depositor_comments
;
The following automatic conversions were performed:

'_exptl_crystal_density_meas' value 'not measured' was changed to '?'
- the value is perceived as not measured.

Automatic conversion script
Id: cif_fix_values 3008 2015-01-20 13:52:24Z robertas 
;
_cod_original_sg_symbol_H-M 'P 21/c'
_cod_database_code 4316446

loop_
_symmetry_equiv_pos_as_xyz
'x, y, z'
'-x, y+1/2, -z+1/2'
'-x, -y, -z'
'x, -y-1/2, z-1/2'

loop_
_atom_site_label
_atom_site_type_symbol
_atom_site_fract_x
_atom_site_fract_y
_atom_site_fract_z
_atom_site_U_iso_or_equiv
_atom_site_adp_type
_atom_site_occupancy
_atom_site_symmetry_multiplicity
_atom_site_calc_flag
_atom_site_refinement_flags
_atom_site_disorder_assembly
_atom_site_disorder_group
Pt1 Pt 0.17595(2) 0.241237(11) 0.380827(14) 0.02076(10) Uani 1 1 d D . .
H1 H 0.329(4) 0.2453(8) 0.359(5) 0.05(3) Uiso 1 1 d D . .
Se1 Se 0.21053(7) 0.12768(3) 0.39344(4) 0.02748(17) Uani 1 1 d D . .
C1 C 0.3966(7) 0.1092(3) 0.3862(4) 0.0318(16) Uani 1 1 d . . .
C2 C 0.5005(7) 0.1432(4) 0.4549(4) 0.0394(18) Uani 1 1 d . . .
H2 H 0.5892 0.1279 0.4549 0.059 Uiso 1 1 calc R . .
H3 H 0.4838 0.1343 0.5094 0.059 Uiso 1 1 calc R . .
H4 H 0.4951 0.1891 0.4445 0.059 Uiso 1 1 calc R . .
C3 C 0.4155(7) 0.1257(4) 0.3002(4) 0.0342(17) Uani 1 1 d . . .
H5 H 0.4019 0.1714 0.2902 0.051 Uiso 1 1 calc R . .
H6 H 0.3510 0.1020 0.2570 0.051 Uiso 1 1 calc R . .
H7 H 0.5056 0.1142 0.2984 0.051 Uiso 1 1 calc R . .
C4 C 0.4082(8) 0.0369(4) 0.4005(5) 0.0429(19) Uani 1 1 d . . .
H8 H 0.3453 0.0151 0.3545 0.064 Uiso 1 1 calc R . .
H9 H 0.3881 0.0264 0.4536 0.064 Uiso 1 1 calc R . .
H10 H 0.4987 0.0231 0.4027 0.064 Uiso 1 1 calc R . .
P1 P -0.03237(17) 0.23415(8) 0.40583(10) 0.0224(4) Uani 1 1 d . . .
C5 C -0.0883(6) 0.1548(3) 0.4280(4) 0.0231(14) Uani 1 1 d . . .
C6 C -0.1355(8) 0.1129(3) 0.3623(4) 0.0356(17) Uani 1 1 d . . .
H11 H -0.1435 0.1265 0.3064 0.043 Uiso 1 1 calc R . .
C7 C -0.1714(7) 0.0511(3) 0.3774(5) 0.0369(18) Uani 1 1 d . . .
H12 H -0.2031 0.0225 0.3321 0.044 Uiso 1 1 calc R . .
C8 C -0.1606(7) 0.0316(3) 0.4593(5) 0.0366(17) Uani 1 1 d . . .
H13 H -0.1854 -0.0104 0.4702 0.044 Uiso 1 1 calc R . .
C9 C -0.1143(7) 0.0728(3) 0.5237(4) 0.0356(17) Uani 1 1 d . . .
H14 H -0.1073 0.0594 0.5794 0.043 Uiso 1 1 calc R . .
C10 C -0.0772(7) 0.1343(3) 0.5091(4) 0.0285(15) Uani 1 1 d . . .
H15 H -0.0443 0.1624 0.5548 0.034 Uiso 1 1 calc R . .
C11 C -0.1700(7) 0.2606(3) 0.3199(4) 0.0251(14) Uani 1 1 d . . .
C12 C -0.1424(7) 0.2857(3) 0.2487(4) 0.0312(15) Uani 1 1 d . . .
H16 H -0.0531 0.2901 0.2461 0.037 Uiso 1 1 calc R . .
C13 C -0.2471(8) 0.3045(4) 0.1806(5) 0.0401(19) Uani 1 1 d . . .
H17 H -0.2278 0.3219 0.1321 0.048 Uiso 1 1 calc R . .
C14 C -0.3739(8) 0.2981(4) 0.1832(5) 0.0406(19) Uani 1 1 d . . .
H18 H -0.4435 0.3108 0.1365 0.049 Uiso 1 1 calc R . .
C15 C -0.4041(8) 0.2730(4) 0.2541(5) 0.0405(18) Uani 1 1 d . . .
H19 H -0.4938 0.2698 0.2563 0.049 Uiso 1 1 calc R . .
C16 C -0.3024(7) 0.2526(3) 0.3212(5) 0.0331(16) Uani 1 1 d . . .
H20 H -0.3228 0.2333 0.3681 0.040 Uiso 1 1 calc R . .
C17 C -0.0393(7) 0.2802(3) 0.4992(4) 0.0288(15) Uani 1 1 d . . .
C18 C 0.0781(7) 0.2838(3) 0.5623(4) 0.0316(16) Uani 1 1 d . . .
H21 H 0.1555 0.2628 0.5561 0.038 Uiso 1 1 calc R . .
C19 C 0.0823(9) 0.3186(4) 0.6350(5) 0.043(2) Uani 1 1 d . . .
H22 H 0.1619 0.3203 0.6788 0.052 Uiso 1 1 calc R . .
C20 C -0.0272(10) 0.3499(4) 0.6430(5) 0.052(2) Uani 1 1 d . . .
H23 H -0.0230 0.3745 0.6918 0.063 Uiso 1 1 calc R . .
C21 C -0.1451(9) 0.3463(4) 0.5807(5) 0.050(2) Uani 1 1 d . . .
H24 H -0.2218 0.3678 0.5870 0.059 Uiso 1 1 calc R . .
C22 C -0.1506(8) 0.3110(4) 0.5089(5) 0.0400(18) Uani 1 1 d . . .
H25 H -0.2315 0.3081 0.4663 0.048 Uiso 1 1 calc R . .
P2 P 0.20407(16) 0.34705(8) 0.37377(9) 0.0201(3) Uani 1 1 d . . .
C23 C 0.2815(6) 0.3689(3) 0.2905(4) 0.0206(13) Uani 1 1 d . . .
C24 C 0.3818(7) 0.4141(3) 0.3014(4) 0.0303(15) Uani 1 1 d . . .
H26 H 0.4176 0.4323 0.3551 0.036 Uiso 1 1 calc R . .
C25 C 0.4291(8) 0.4323(3) 0.2360(5) 0.0377(17) Uani 1 1 d . . .
H27 H 0.4989 0.4626 0.2450 0.045 Uiso 1 1 calc R . .
C26 C 0.3780(7) 0.4079(3) 0.1572(4) 0.0356(17) Uani 1 1 d . . .
H28 H 0.4095 0.4224 0.1116 0.043 Uiso 1 1 calc R . .
C27 C 0.2800(7) 0.3618(3) 0.1449(4) 0.0332(16) Uani 1 1 d . . .
H29 H 0.2445 0.3443 0.0908 0.040 Uiso 1 1 calc R . .
C28 C 0.2336(7) 0.3413(3) 0.2121(4) 0.0271(14) Uani 1 1 d . . .
H30 H 0.1692 0.3084 0.2043 0.033 Uiso 1 1 calc R . .
C29 C 0.3171(6) 0.3784(3) 0.4695(4) 0.0240(14) Uani 1 1 d . . .
C30 C 0.3182(6) 0.4426(3) 0.4891(4) 0.0237(14) Uani 1 1 d . . .
H31 H 0.2586 0.4709 0.4531 0.028 Uiso 1 1 calc R . .
C31 C 0.4064(7) 0.4655(3) 0.5612(4) 0.0301(15) Uani 1 1 d . . .
H32 H 0.4063 0.5094 0.5747 0.036 Uiso 1 1 calc R . .
C32 C 0.4944(7) 0.4247(3) 0.6136(4) 0.0305(16) Uani 1 1 d . . .
H33 H 0.5560 0.4406 0.6622 0.037 Uiso 1 1 calc R . .
C33 C 0.4922(7) 0.3610(4) 0.5948(4) 0.0386(18) Uani 1 1 d . . .
H34 H 0.5519 0.3330 0.6311 0.046 Uiso 1 1 calc R . .
C34 C 0.4032(7) 0.3368(3) 0.5228(4) 0.0329(16) Uani 1 1 d . . .
H35 H 0.4016 0.2926 0.5106 0.039 Uiso 1 1 calc R . .
C35 C 0.0672(6) 0.4044(3) 0.3561(4) 0.0242(14) Uani 1 1 d . . .
C36 C 0.0231(7) 0.4372(3) 0.2799(4) 0.0341(17) Uani 1 1 d . . .
H36 H 0.0630 0.4291 0.2356 0.041 Uiso 1 1 calc R . .
C37 C -0.0783(8) 0.4814(4) 0.2691(5) 0.0398(18) Uani 1 1 d . . .
H37 H -0.1068 0.5040 0.2178 0.048 Uiso 1 1 calc R . .
C38 C -0.1381(8) 0.4926(4) 0.3330(5) 0.0390(18) Uani 1 1 d . . .
H38 H -0.2080 0.5228 0.3254 0.047 Uiso 1 1 calc R . .
C39 C -0.0965(7) 0.4601(3) 0.4081(4) 0.0334(16) Uani 1 1 d . . .
H39 H -0.1393 0.4670 0.4514 0.040 Uiso 1 1 calc R . .
C40 C 0.0076(6) 0.4177(3) 0.4195(4) 0.0256(14) Uani 1 1 d . . .
H40 H 0.0389 0.3971 0.4721 0.031 Uiso 1 1 calc R . .

loop_
_atom_site_aniso_label
_atom_site_aniso_U_11
_atom_site_aniso_U_22
_atom_site_aniso_U_33
_atom_site_aniso_U_23
_atom_site_aniso_U_13
_atom_site_aniso_U_12
Pt1 0.02690(15) 0.01604(14) 0.02070(14) -0.00022(9) 0.00863(10) 0.00125(10)
Se1 0.0331(4) 0.0214(3) 0.0297(3) -0.0002(3) 0.0112(3) 0.0004(3)
C1 0.028(4) 0.036(4) 0.029(4) -0.006(3) 0.004(3) 0.010(3)
C2 0.038(4) 0.049(5) 0.033(4) -0.006(3) 0.012(3) -0.007(4)
C3 0.032(4) 0.046(5) 0.027(4) -0.010(3) 0.011(3) 0.003(3)
C4 0.049(5) 0.038(4) 0.038(4) -0.006(3) 0.005(4) 0.011(4)
P1 0.0287(9) 0.0189(8) 0.0203(8) 0.0003(6) 0.0076(7) -0.0019(7)
C5 0.026(3) 0.021(3) 0.023(3) 0.004(3) 0.008(3) 0.002(3)
C6 0.051(5) 0.028(4) 0.029(4) -0.001(3) 0.012(3) -0.006(3)
C7 0.044(5) 0.027(4) 0.041(4) -0.005(3) 0.015(4) -0.002(3)
C8 0.036(4) 0.023(4) 0.053(5) 0.011(3) 0.016(4) -0.002(3)
C9 0.040(4) 0.032(4) 0.033(4) 0.014(3) 0.006(3) 0.000(3)
C10 0.029(4) 0.028(4) 0.024(3) 0.007(3) 0.001(3) -0.003(3)
C11 0.033(4) 0.020(3) 0.021(3) -0.001(3) 0.005(3) -0.001(3)
C12 0.030(4) 0.036(4) 0.029(4) -0.001(3) 0.008(3) 0.001(3)
C13 0.049(5) 0.039(4) 0.030(4) 0.011(3) 0.005(4) 0.001(4)
C14 0.037(4) 0.041(5) 0.038(4) 0.009(3) -0.001(4) 0.007(3)
C15 0.028(4) 0.046(5) 0.045(5) 0.008(4) 0.004(3) 0.002(3)
C16 0.034(4) 0.030(4) 0.035(4) 0.007(3) 0.008(3) -0.004(3)
C17 0.038(4) 0.025(4) 0.028(4) -0.002(3) 0.017(3) -0.006(3)
C18 0.044(4) 0.027(4) 0.023(3) 0.002(3) 0.008(3) -0.003(3)
C19 0.065(6) 0.038(5) 0.027(4) -0.004(3) 0.015(4) -0.019(4)
C20 0.080(7) 0.046(5) 0.047(5) -0.020(4) 0.047(5) -0.022(5)
C21 0.058(5) 0.046(5) 0.058(5) -0.020(4) 0.039(5) -0.014(4)
C22 0.042(4) 0.040(5) 0.041(4) -0.012(3) 0.016(4) -0.009(4)
P2 0.0224(8) 0.0185(8) 0.0196(8) 0.0011(6) 0.0059(7) -0.0014(6)
C23 0.022(3) 0.018(3) 0.023(3) 0.002(2) 0.007(3) 0.003(2)
C24 0.031(4) 0.032(4) 0.032(4) -0.013(3) 0.014(3) -0.008(3)
C25 0.043(4) 0.031(4) 0.042(4) -0.005(3) 0.015(4) -0.011(3)
C26 0.046(4) 0.036(4) 0.032(4) 0.004(3) 0.023(3) 0.001(3)
C27 0.042(4) 0.032(4) 0.026(3) -0.001(3) 0.008(3) 0.006(3)
C28 0.028(4) 0.026(4) 0.026(3) -0.002(3) 0.007(3) -0.002(3)
C29 0.024(3) 0.032(4) 0.017(3) 0.000(3) 0.008(3) -0.005(3)
C30 0.024(3) 0.025(3) 0.024(3) -0.003(3) 0.009(3) 0.000(3)
C31 0.031(4) 0.032(4) 0.029(4) -0.008(3) 0.013(3) -0.008(3)
C32 0.031(4) 0.039(4) 0.021(3) 0.000(3) 0.006(3) -0.011(3)
C33 0.034(4) 0.048(5) 0.028(4) 0.010(3) -0.001(3) 0.003(3)
C34 0.036(4) 0.031(4) 0.029(4) -0.001(3) 0.003(3) -0.004(3)
C35 0.026(3) 0.018(3) 0.027(3) 0.000(3) 0.005(3) 0.002(3)
C36 0.047(4) 0.027(4) 0.027(4) 0.004(3) 0.007(3) 0.009(3)
C37 0.050(5) 0.036(4) 0.032(4) 0.007(3) 0.008(4) 0.016(4)
C38 0.039(4) 0.032(4) 0.044(4) 0.001(3) 0.007(4) 0.012(3)
C39 0.037(4) 0.031(4) 0.036(4) -0.006(3) 0.016(3) 0.005(3)
C40 0.027(3) 0.028(4) 0.024(3) 0.000(3) 0.009(3) 0.000(3)

loop_
_atom_type_symbol
_atom_type_description
_atom_type_scat_dispersion_real
_atom_type_scat_dispersion_imag
_atom_type_scat_source
C C 0.0033 0.0016 'International Tables Vol C Tables 4.2.6.8 and 6.1.1.4'
H H 0.0000 0.0000 'International Tables Vol C Tables 4.2.6.8 and 6.1.1.4'
P P 0.1023 0.0942 'International Tables Vol C Tables 4.2.6.8 and 6.1.1.4'
Se Se -0.0929 2.2259 'International Tables Vol C Tables 4.2.6.8 and 6.1.1.4'
Pt Pt -1.7033 8.3905 'International Tables Vol C Tables 4.2.6.8 and 6.1.1.4'

loop_
_geom_angle_atom_site_label_1
_geom_angle_atom_site_label_2
_geom_angle_atom_site_label_3
_geom_angle
_geom_angle_site_symmetry_1
_geom_angle_site_symmetry_3
_geom_angle_publ_flag
P2 Pt1 P1 102.33(6) . . ?
P2 Pt1 Se1 164.32(5) . . ?
P1 Pt1 Se1 92.69(4) . . ?
P2 Pt1 H1 78.5(5) . . ?
P1 Pt1 H1 178(2) . . ?
Se1 Pt1 H1 86.7(5) . . ?
C1 Se1 Pt1 108.1(2) . . ?
C2 C1 C3 110.3(6) . . ?
C2 C1 C4 109.6(6) . . ?
C3 C1 C4 110.1(6) . . ?
C2 C1 Se1 111.9(5) . . ?
C3 C1 Se1 111.9(5) . . ?
C4 C1 Se1 102.7(5) . . ?
C1 C2 H2 109.5 . . ?
C1 C2 H3 109.5 . . ?
H2 C2 H3 109.5 . . ?
C1 C2 H4 109.5 . . ?
H2 C2 H4 109.5 . . ?
H3 C2 H4 109.5 . . ?
C1 C3 H5 109.5 . . ?
C1 C3 H6 109.5 . . ?
H5 C3 H6 109.5 . . ?
C1 C3 H7 109.5 . . ?
H5 C3 H7 109.5 . . ?
H6 C3 H7 109.5 . . ?
C1 C4 H8 109.5 . . ?
C1 C4 H9 109.5 . . ?
H8 C4 H9 109.5 . . ?
C1 C4 H10 109.5 . . ?
H8 C4 H10 109.5 . . ?
H9 C4 H10 109.5 . . ?
C11 P1 C5 101.9(3) . . ?
C11 P1 C17 107.3(3) . . ?
C5 P1 C17 103.0(3) . . ?
C11 P1 Pt1 115.1(2) . . ?
C5 P1 Pt1 117.1(2) . . ?
C17 P1 Pt1 111.1(2) . . ?
C10 C5 C6 119.1(6) . . ?
C10 C5 P1 121.7(5) . . ?
C6 C5 P1 119.1(5) . . ?
C5 C6 C7 120.6(6) . . ?
C5 C6 H11 119.7 . . ?
C7 C6 H11 119.7 . . ?
C6 C7 C8 119.5(7) . . ?
C6 C7 H12 120.2 . . ?
C8 C7 H12 120.2 . . ?
C9 C8 C7 119.7(7) . . ?
C9 C8 H13 120.1 . . ?
C7 C8 H13 120.1 . . ?
C8 C9 C10 121.0(7) . . ?
C8 C9 H14 119.5 . . ?
C10 C9 H14 119.5 . . ?
C5 C10 C9 120.1(6) . . ?
C5 C10 H15 120.0 . . ?
C9 C10 H15 120.0 . . ?
C12 C11 C16 118.9(6) . . ?
C12 C11 P1 118.8(5) . . ?
C16 C11 P1 122.2(5) . . ?
C11 C12 C13 119.9(7) . . ?
C11 C12 H16 120.1 . . ?
C13 C12 H16 120.1 . . ?
C14 C13 C12 120.8(7) . . ?
C14 C13 H17 119.6 . . ?
C12 C13 H17 119.6 . . ?
C13 C14 C15 120.4(7) . . ?
C13 C14 H18 119.8 . . ?
C15 C14 H18 119.8 . . ?
C16 C15 C14 119.7(7) . . ?
C16 C15 H19 120.2 . . ?
C14 C15 H19 120.2 . . ?
C15 C16 C11 120.2(7) . . ?
C15 C16 H20 119.9 . . ?
C11 C16 H20 119.9 . . ?
C22 C17 C18 119.5(7) . . ?
C22 C17 P1 124.4(6) . . ?
C18 C17 P1 116.1(5) . . ?
C17 C18 C19 119.9(7) . . ?
C17 C18 H21 120.1 . . ?
C19 C18 H21 120.1 . . ?
C20 C19 C18 120.1(8) . . ?
C20 C19 H22 120.0 . . ?
C18 C19 H22 120.0 . . ?
C19 C20 C21 120.5(7) . . ?
C19 C20 H23 119.7 . . ?
C21 C20 H23 119.7 . . ?
C20 C21 C22 119.7(8) . . ?
C20 C21 H24 120.1 . . ?
C22 C21 H24 120.1 . . ?
C17 C22 C21 120.3(8) . . ?
C17 C22 H25 119.9 . . ?
C21 C22 H25 119.9 . . ?
C23 P2 C29 104.5(3) . . ?
C23 P2 C35 101.3(3) . . ?
C29 P2 C35 101.5(3) . . ?
C23 P2 Pt1 112.1(2) . . ?
C29 P2 Pt1 111.9(2) . . ?
C35 P2 Pt1 123.4(2) . . ?
C28 C23 C24 118.8(6) . . ?
C28 C23 P2 118.5(5) . . ?
C24 C23 P2 122.6(5) . . ?
C25 C24 C23 120.5(6) . . ?
C25 C24 H26 119.7 . . ?
C23 C24 H26 119.7 . . ?
C24 C25 C26 121.3(7) . . ?
C24 C25 H27 119.3 . . ?
C26 C25 H27 119.3 . . ?
C25 C26 C27 119.3(7) . . ?
C25 C26 H28 120.3 . . ?
C27 C26 H28 120.3 . . ?
C26 C27 C28 119.9(6) . . ?
C26 C27 H29 120.1 . . ?
C28 C27 H29 120.1 . . ?
C23 C28 C27 120.1(6) . . ?
C23 C28 H30 120.0 . . ?
C27 C28 H30 120.0 . . ?
C30 C29 C34 120.0(6) . . ?
C30 C29 P2 121.0(5) . . ?
C34 C29 P2 119.0(5) . . ?
C29 C30 C31 120.0(6) . . ?
C29 C30 H31 120.0 . . ?
C31 C30 H31 120.0 . . ?
C32 C31 C30 120.4(6) . . ?
C32 C31 H32 119.8 . . ?
C30 C31 H32 119.8 . . ?
C33 C32 C31 119.6(6) . . ?
C33 C32 H33 120.2 . . ?
C31 C32 H33 120.2 . . ?
C32 C33 C34 121.0(7) . . ?
C32 C33 H34 119.5 . . ?
C34 C33 H34 119.5 . . ?
C29 C34 C33 119.0(7) . . ?
C29 C34 H35 120.5 . . ?
C33 C34 H35 120.5 . . ?
C40 C35 C36 118.3(6) . . ?
C40 C35 P2 120.0(5) . . ?
C36 C35 P2 121.6(5) . . ?
C37 C36 C35 120.4(7) . . ?
C37 C36 H36 119.8 . . ?
C35 C36 H36 119.8 . . ?
C38 C37 C36 119.9(7) . . ?
C38 C37 H37 120.1 . . ?
C36 C37 H37 120.1 . . ?
C37 C38 C39 120.3(7) . . ?
C37 C38 H38 119.8 . . ?
C39 C38 H38 119.8 . . ?
C40 C39 C38 119.5(7) . . ?
C40 C39 H39 120.3 . . ?
C38 C39 H39 120.3 . . ?
C39 C40 C35 121.5(6) . . ?
C39 C40 H40 119.3 . . ?
C35 C40 H40 119.3 . . ?

loop_
_geom_bond_atom_site_label_1
_geom_bond_atom_site_label_2
_geom_bond_distance
_geom_bond_site_symmetry_2
_geom_bond_publ_flag
Pt1 P2 2.2512(16) . ?
Pt1 P1 2.3239(18) . ?
Pt1 Se1 2.4157(7) . ?
Pt1 H1 1.732(10) . ?
Se1 C1 2.017(7) . ?
C1 C2 1.528(9) . ?
C1 C3 1.527(10) . ?
C1 C4 1.538(10) . ?
C2 H2 0.9800 . ?
C2 H3 0.9800 . ?
C2 H4 0.9800 . ?
C3 H5 0.9800 . ?
C3 H6 0.9800 . ?
C3 H7 0.9800 . ?
C4 H8 0.9800 . ?
C4 H9 0.9800 . ?
C4 H10 0.9800 . ?
P1 C11 1.823(7) . ?
P1 C5 1.837(6) . ?
P1 C17 1.842(7) . ?
C5 C10 1.385(9) . ?
C5 C6 1.385(9) . ?
C6 C7 1.393(10) . ?
C6 H11 0.9500 . ?
C7 C8 1.393(10) . ?
C7 H12 0.9500 . ?
C8 C9 1.360(10) . ?
C8 H13 0.9500 . ?
C9 C10 1.389(9) . ?
C9 H14 0.9500 . ?
C10 H15 0.9500 . ?
C11 C12 1.389(9) . ?
C11 C16 1.399(10) . ?
C12 C13 1.406(9) . ?
C12 H16 0.9500 . ?
C13 C14 1.343(11) . ?
C13 H17 0.9500 . ?
C14 C15 1.397(11) . ?
C14 H18 0.9500 . ?
C15 C16 1.387(10) . ?
C15 H19 0.9500 . ?
C16 H20 0.9500 . ?
C17 C22 1.376(10) . ?
C17 C18 1.388(10) . ?
C18 C19 1.399(10) . ?
C18 H21 0.9500 . ?
C19 C20 1.355(12) . ?
C19 H22 0.9500 . ?
C20 C21 1.386(12) . ?
C20 H23 0.9500 . ?
C21 C22 1.390(10) . ?
C21 H24 0.9500 . ?
C22 H25 0.9500 . ?
P2 C23 1.831(6) . ?
P2 C29 1.832(6) . ?
P2 C35 1.833(6) . ?
C23 C28 1.388(8) . ?
C23 C24 1.391(9) . ?
C24 C25 1.358(10) . ?
C24 H26 0.9500 . ?
C25 C26 1.373(10) . ?
C25 H27 0.9500 . ?
C26 C27 1.384(10) . ?
C26 H28 0.9500 . ?
C27 C28 1.393(9) . ?
C27 H29 0.9500 . ?
C28 H30 0.9500 . ?
C29 C30 1.388(9) . ?
C29 C34 1.391(9) . ?
C30 C31 1.389(9) . ?
C30 H31 0.9500 . ?
C31 C32 1.383(10) . ?
C31 H32 0.9500 . ?
C32 C33 1.373(10) . ?
C32 H33 0.9500 . ?
C33 C34 1.400(9) . ?
C33 H34 0.9500 . ?
C34 H35 0.9500 . ?
C35 C40 1.382(9) . ?
C35 C36 1.406(9) . ?
C36 C37 1.385(10) . ?
C36 H36 0.9500 . ?
C37 C38 1.383(10) . ?
C37 H37 0.9500 . ?
C38 C39 1.385(10) . ?
C38 H38 0.9500 . ?
C39 C40 1.381(9) . ?
C39 H39 0.9500 . ?
C40 H40 0.9500 . ?
